data_4125335
loop_
_publ_author_name
'Yao, Xiao-Nan'
'Du, Jing-Zhen'
'Zhang, Yi-Quan'
'Leng, Xue-Bing'
'Yang, Mu-Wen'
'Jiang, Shang-Da'
'Wang, Zhen-Xing'
'Ouyang, Zhong-Wen'
'Deng, Liang'
'Wang, Bing-Wu'
'Gao, Song'

_publ_section_title
;
 Two-Coordinate Co(II) Imido Complexes as Outstanding Single-Molecule
 Magnets.
;
_journal_issue 1
_journal_name_full 'Journal of the American Chemical Society'
_journal_page_first 373
_journal_page_last 380
_journal_paper_doi 10.1021/jacs.6b11043
_journal_volume 139
_journal_year 2017
_chemical_formula_moiety 'C41 H66 Co N2 Si2'
_chemical_formula_sum 'C41 H66 Co N2 Si2'
_chemical_formula_weight 702.06
_chemical_name_systematic
;
 ?
;
_space_group_crystal_system triclinic
_space_group_IT_number 2
_space_group_name_Hall '-P 1'
_space_group_name_H-M_alt 'P -1'
_symmetry_space_group_name_Hall '-P 1'
_symmetry_space_group_name_H-M 'P -1'
_atom_sites_solution_hydrogens geom
_atom_sites_solution_primary direct
_audit_creation_date 2015-04-08
_audit_creation_method
;
Olex2 1.2
(compiled 2015.01.26 svn.r3150 for OlexSys, GUI svn.r4998)
;
_cell_angle_alpha 85.977(2)
_cell_angle_beta 85.038(2)
_cell_angle_gamma 73.507(2)
_cell_formula_units_Z 2
_cell_length_a 10.0663(9)
_cell_length_b 10.6374(10)
_cell_length_c 19.5657(17)
_cell_measurement_reflns_used 9943
_cell_measurement_temperature 130
_cell_measurement_theta_max 30.60
_cell_measurement_theta_min 2.21
_cell_volume 1999.1(3)
_computing_cell_refinement 'SAINT v7.68A (Bruker, 2009)'
_computing_data_reduction 'SAINT v7.68A (Bruker, 2009)'
_computing_molecular_graphics 'Olex2 (Dolomanov et al., 2009)'
_computing_publication_material 'Olex2 (Dolomanov et al., 2009)'
_computing_structure_refinement 'XL (Sheldrick, 2008)'
_computing_structure_solution 'ShelXS (Sheldrick, 2008)'
_diffrn_ambient_temperature 130
_diffrn_measured_fraction_theta_full 0.989
_diffrn_measured_fraction_theta_max 0.980
_diffrn_measurement_device_type 'Bruker APEX-II CCD'
_diffrn_measurement_method '\f and \w scans'
_diffrn_radiation_monochromator graphite
_diffrn_radiation_type MoK\a
_diffrn_radiation_wavelength 0.71073
_diffrn_reflns_av_R_equivalents 0.0180
_diffrn_reflns_av_unetI/netI 0.0339
_diffrn_reflns_Laue_measured_fraction_full 0.989
_diffrn_reflns_Laue_measured_fraction_max 0.980
_diffrn_reflns_limit_h_max 14
_diffrn_reflns_limit_h_min -14
_diffrn_reflns_limit_k_max 15
_diffrn_reflns_limit_k_min -15
_diffrn_reflns_limit_l_max 24
_diffrn_reflns_limit_l_min -28
_diffrn_reflns_number 20090
_diffrn_reflns_point_group_measured_fraction_full 0.989
_diffrn_reflns_point_group_measured_fraction_max 0.980
_diffrn_reflns_theta_full 26.000
_diffrn_reflns_theta_max 30.650
_diffrn_reflns_theta_min 1.999
_diffrn_standards_number 0
_exptl_absorpt_coefficient_mu 0.518
_exptl_absorpt_correction_T_max 0.7461
_exptl_absorpt_correction_T_min 0.6227
_exptl_absorpt_correction_type multi-scan
_exptl_absorpt_process_details
;
SADABS-2008/1 (Bruker,2008) was used for absorption correction.
wR2(int) was 0.0984 before and 0.0314 after correction.
The Ratio of minimum to maximum transmission is 0.8346.
The \l/2 correction factor is 0.0015.
;
_exptl_crystal_colour green
_exptl_crystal_density_diffrn 1.166
_exptl_crystal_description block
_exptl_crystal_F_000 762
_exptl_crystal_size_max 0.35
_exptl_crystal_size_mid 0.33
_exptl_crystal_size_min 0.3
_refine_diff_density_max 0.509
_refine_diff_density_min -0.317
_refine_diff_density_rms 0.058
_refine_ls_extinction_method none
_refine_ls_goodness_of_fit_ref 1.027
_refine_ls_hydrogen_treatment constr
_refine_ls_matrix_type full
_refine_ls_number_parameters 429
_refine_ls_number_reflns 12114
_refine_ls_number_restraints 0
_refine_ls_restrained_S_all 1.027
_refine_ls_R_factor_all 0.0468
_refine_ls_R_factor_gt 0.0368
_refine_ls_shift/su_max 0.002
_refine_ls_shift/su_mean 0.000
_refine_ls_structure_factor_coef Fsqd
_refine_ls_weighting_details 'w=1/[\s^2^(Fo^2^)+(0.0445P)^2^+1.0176P] where P=(Fo^2^+2Fc^2^)/3'
_refine_ls_weighting_scheme calc
_refine_ls_wR_factor_gt 0.0949
_refine_ls_wR_factor_ref 0.0995
_reflns_Friedel_coverage 0.000
_reflns_number_gt 10127
_reflns_number_total 12114
_reflns_threshold_expression 'I > 2\s(I)'
_cod_data_source_file ja6b11043_si_002.cif
_cod_data_source_block cyIPrCoCH2CHTMS
_cod_depositor_comments 'Adding full bibliography for 4125333--4125335.cif.'
_cod_database_code 4125335
_shelxl_version_number 2014-3
_shelx_space_group_comment
;
The symmetry employed for this shelxl refinement is uniquely defined
by the following loop, which should always be used as a source of
symmetry information in preference to the above space-group names.
They are only intended as comments.
;
_shelx_estimated_absorpt_t_max 0.860
_shelx_estimated_absorpt_t_min 0.839
_olex2_refinement_description
;
1. Fixed Uiso
 At 1.2 times of:
  All C(H) groups, All C(H,H) groups
 At 1.5 times of:
  All C(H,H,H) groups
2.a Ternary CH refined with riding coordinates:
 C3(H3), C5(H5), C18(H18), C21(H21), C30(H30), C33(H33)
2.b Secondary CH2 refined with riding coordinates:
 C2(H2A,H2B), C4(H4A,H4B), C8(H8A,H8B), C9(H9A,H9B), C10(H10A,H10B), C11(H11A,
 H11B)
2.c Aromatic/amide H refined with riding coordinates:
 C14(H14), C15(H15), C16(H16), C26(H26), C27(H27), C28(H28)
2.d Idealised Me refined as rotating group:
 C19(H19A,H19B,H19C), C20(H20A,H20B,H20C), C22(H22A,H22B,H22C), C23(H23A,H23B,
 H23C), C31(H31A,H31B,H31C), C32(H32A,H32B,H32C), C34(H34A,H34B,H34C), C35(H35A,
 H35B,H35C), C36(H36A,H36B,H36C), C37(H37A,H37B,H37C), C38(H38A,H38B,H38C),
 C39(H39A,H39B,H39C), C40(H40A,H40B,H40C), C41(H41A,H41B,H41C)
;
_olex2_submission_special_instructions 'No special instructions were received'

loop_
_space_group_symop_operation_xyz
'x, y, z'
'-x, -y, -z'

loop_
_atom_site_label
_atom_site_type_symbol
_atom_site_fract_x
_atom_site_fract_y
_atom_site_fract_z
_atom_site_U_iso_or_equiv
_atom_site_adp_type
_atom_site_occupancy
_atom_site_site_symmetry_order
_atom_site_calc_flag
_atom_site_refinement_flags_posn
Co1 Co 0.56227(2) -0.23610(2) -0.24870(2) 0.01607(5) Uani 1 1 d .
Si1 Si 0.40655(4) -0.02737(4) -0.13575(2) 0.02041(8) Uani 1 1 d .
Si2 Si 0.25862(4) -0.13873(4) -0.33066(2) 0.02031(8) Uani 1 1 d .
N1 N 0.84630(12) -0.39636(11) -0.20476(5) 0.0156(2) Uani 1 1 d .
N2 N 0.82407(12) -0.40963(12) -0.31230(6) 0.0166(2) Uani 1 1 d .
C1 C 0.74905(14) -0.35794(13) -0.25374(6) 0.0156(2) Uani 1 1 d .
C2 C 0.65243(16) -0.09955(15) -0.22581(8) 0.0235(3) Uani 1 1 d .
H2A H 0.6996 -0.1152 -0.1824 0.028 Uiso 1 1 calc R
H2B H 0.7037 -0.0639 -0.2643 0.028 Uiso 1 1 calc R
C3 C 0.50616(15) -0.04607(14) -0.22028(7) 0.0206(3) Uani 1 1 d .
H3 H 0.4672 0.0215 -0.2569 0.025 Uiso 1 1 calc R
C4 C 0.45765(15) -0.36099(15) -0.27102(8) 0.0225(3) Uani 1 1 d .
H4A H 0.4733 -0.3919 -0.3184 0.027 Uiso 1 1 calc R
H4B H 0.4512 -0.4304 -0.2355 0.027 Uiso 1 1 calc R
C5 C 0.36374(14) -0.23440(14) -0.26140(7) 0.0194(3) Uani 1 1 d .
H5 H 0.3076 -0.2310 -0.2165 0.023 Uiso 1 1 calc R
C6 C 0.97568(14) -0.46765(14) -0.23349(7) 0.0181(2) Uani 1 1 d .
C7 C 0.96260(14) -0.47376(14) -0.30070(7) 0.0184(2) Uani 1 1 d .
C8 C 1.07618(15) -0.53176(17) -0.35295(8) 0.0262(3) Uani 1 1 d .
H8A H 1.0782 -0.4672 -0.3917 0.031 Uiso 1 1 calc R
H8B H 1.0599 -0.6104 -0.3710 0.031 Uiso 1 1 calc R
C9 C 1.21477(17) -0.56975(19) -0.31925(9) 0.0315(3) Uani 1 1 d .
H9A H 1.2839 -0.6354 -0.3471 0.038 Uiso 1 1 calc R
H9B H 1.2488 -0.4911 -0.3189 0.038 Uiso 1 1 calc R
C10 C 1.20359(18) -0.62602(18) -0.24635(9) 0.0312(3) Uani 1 1 d .
H10A H 1.2970 -0.6539 -0.2284 0.037 Uiso 1 1 calc R
H10B H 1.1698 -0.7048 -0.2467 0.037 Uiso 1 1 calc R
C11 C 1.10604(16) -0.52826(16) -0.19861(8) 0.0252(3) Uani 1 1 d .
H11A H 1.0855 -0.5736 -0.1547 0.030 Uiso 1 1 calc R
H11B H 1.1497 -0.4597 -0.1885 0.030 Uiso 1 1 calc R
C12 C 0.81344(14) -0.39380(13) -0.13123(6) 0.0163(2) Uani 1 1 d .
C13 C 0.86052(15) -0.31316(14) -0.09079(7) 0.0185(2) Uani 1 1 d .
C14 C 0.82970(16) -0.32080(15) -0.01993(7) 0.0236(3) Uani 1 1 d .
H14 H 0.8598 -0.2668 0.0085 0.028 Uiso 1 1 calc R
C15 C 0.75660(17) -0.40470(16) 0.00995(7) 0.0250(3) Uani 1 1 d .
H15 H 0.7358 -0.4070 0.0582 0.030 Uiso 1 1 calc R
C16 C 0.71368(16) -0.48534(15) -0.03046(7) 0.0231(3) Uani 1 1 d .
H16 H 0.6644 -0.5436 -0.0095 0.028 Uiso 1 1 calc R
C17 C 0.74156(15) -0.48243(14) -0.10148(7) 0.0187(2) Uani 1 1 d .
C18 C 0.70015(17) -0.57836(14) -0.14322(7) 0.0226(3) Uani 1 1 d .
H18 H 0.6949 -0.5423 -0.1918 0.027 Uiso 1 1 calc R
C19 C 0.5578(2) -0.5956(2) -0.11857(9) 0.0362(4) Uani 1 1 d .
H19A H 0.5633 -0.6419 -0.0733 0.054 Uiso 1 1 calc GR
H19B H 0.5290 -0.6468 -0.1513 0.054 Uiso 1 1 calc GR
H19C H 0.4897 -0.5093 -0.1153 0.054 Uiso 1 1 calc GR
C20 C 0.8109(2) -0.71060(18) -0.14260(11) 0.0428(5) Uani 1 1 d .
H20A H 0.8998 -0.6986 -0.1620 0.064 Uiso 1 1 calc GR
H20B H 0.7834 -0.7713 -0.1702 0.064 Uiso 1 1 calc GR
H20C H 0.8207 -0.7468 -0.0952 0.064 Uiso 1 1 calc GR
C21 C 0.94636(15) -0.22160(14) -0.11858(7) 0.0204(3) Uani 1 1 d .
H21 H 0.9570 -0.2241 -0.1698 0.025 Uiso 1 1 calc R
C22 C 0.87860(18) -0.07882(16) -0.09880(9) 0.0292(3) Uani 1 1 d .
H22A H 0.7836 -0.0496 -0.1135 0.044 Uiso 1 1 calc GR
H22B H 0.9327 -0.0223 -0.1214 0.044 Uiso 1 1 calc GR
H22C H 0.8764 -0.0737 -0.0489 0.044 Uiso 1 1 calc GR
C23 C 1.09125(17) -0.26553(17) -0.09068(9) 0.0286(3) Uani 1 1 d .
H23A H 1.0828 -0.2545 -0.0410 0.043 Uiso 1 1 calc GR
H23B H 1.1486 -0.2120 -0.1133 0.043 Uiso 1 1 calc GR
H23C H 1.1348 -0.3581 -0.0999 0.043 Uiso 1 1 calc GR
C24 C 0.76620(14) -0.41656(15) -0.37649(7) 0.0187(3) Uani 1 1 d .
C25 C 0.73232(15) -0.53226(15) -0.38865(7) 0.0212(3) Uani 1 1 d .
C26 C 0.68048(17) -0.53886(17) -0.45184(8) 0.0268(3) Uani 1 1 d .
H26 H 0.6566 -0.6156 -0.4616 0.032 Uiso 1 1 calc R
C27 C 0.66335(17) -0.43596(19) -0.50030(8) 0.0297(3) Uani 1 1 d .
H27 H 0.6266 -0.4420 -0.5427 0.036 Uiso 1 1 calc R
C28 C 0.69933(17) -0.32419(18) -0.48757(7) 0.0281(3) Uani 1 1 d .
H28 H 0.6882 -0.2545 -0.5216 0.034 Uiso 1 1 calc R
C29 C 0.75210(15) -0.31229(16) -0.42512(7) 0.0220(3) Uani 1 1 d .
C30 C 0.79183(18) -0.18889(17) -0.41301(8) 0.0270(3) Uani 1 1 d .
H30 H 0.8282 -0.1992 -0.3664 0.032 Uiso 1 1 calc R
C31 C 0.6657(2) -0.06857(19) -0.41392(11) 0.0426(4) Uani 1 1 d .
H31A H 0.6308 -0.0536 -0.4599 0.064 Uiso 1 1 calc GR
H31B H 0.6924 0.0084 -0.4020 0.064 Uiso 1 1 calc GR
H31C H 0.5928 -0.0832 -0.3804 0.064 Uiso 1 1 calc GR
C32 C 0.9076(2) -0.1706(2) -0.46560(9) 0.0446(5) Uani 1 1 d .
H32A H 0.9887 -0.2474 -0.4626 0.067 Uiso 1 1 calc GR
H32B H 0.9334 -0.0919 -0.4559 0.067 Uiso 1 1 calc GR
H32C H 0.8746 -0.1609 -0.5119 0.067 Uiso 1 1 calc GR
C33 C 0.75031(17) -0.64967(16) -0.33782(8) 0.0269(3) Uani 1 1 d .
H33 H 0.7811 -0.6261 -0.2944 0.032 Uiso 1 1 calc R
C34 C 0.61583(19) -0.68910(17) -0.32036(10) 0.0351(4) Uani 1 1 d .
H34A H 0.5429 -0.6136 -0.3030 0.053 Uiso 1 1 calc GR
H34B H 0.6317 -0.7611 -0.2852 0.053 Uiso 1 1 calc GR
H34C H 0.5869 -0.7178 -0.3618 0.053 Uiso 1 1 calc GR
C35 C 0.8616(2) -0.7697(2) -0.36511(14) 0.0487(5) Uani 1 1 d .
H35A H 0.8317 -0.7968 -0.4067 0.073 Uiso 1 1 calc GR
H35B H 0.8751 -0.8419 -0.3301 0.073 Uiso 1 1 calc GR
H35C H 0.9492 -0.7472 -0.3759 0.073 Uiso 1 1 calc GR
C36 C 0.4552(2) 0.09353(18) -0.08512(10) 0.0350(4) Uani 1 1 d .
H36A H 0.5549 0.0633 -0.0784 0.053 Uiso 1 1 calc GR
H36B H 0.4026 0.1014 -0.0403 0.053 Uiso 1 1 calc GR
H36C H 0.4337 0.1792 -0.1101 0.053 Uiso 1 1 calc GR
C37 C 0.44189(18) -0.18654(15) -0.08408(8) 0.0264(3) Uani 1 1 d .
H37A H 0.4172 -0.2520 -0.1094 0.040 Uiso 1 1 calc GR
H37B H 0.3863 -0.1740 -0.0401 0.040 Uiso 1 1 calc GR
H37C H 0.5407 -0.2171 -0.0756 0.040 Uiso 1 1 calc GR
C38 C 0.21539(16) 0.04044(16) -0.14488(9) 0.0274(3) Uani 1 1 d .
H38A H 0.1952 0.1319 -0.1626 0.041 Uiso 1 1 calc GR
H38B H 0.1651 0.0364 -0.1000 0.041 Uiso 1 1 calc GR
H38C H 0.1858 -0.0115 -0.1769 0.041 Uiso 1 1 calc GR
C39 C 0.25800(18) 0.03759(16) -0.34467(9) 0.0295(3) Uani 1 1 d .
H39A H 0.2326 0.0813 -0.3011 0.044 Uiso 1 1 calc GR
H39B H 0.1904 0.0812 -0.3781 0.044 Uiso 1 1 calc GR
H39C H 0.3507 0.0424 -0.3622 0.044 Uiso 1 1 calc GR
C40 C 0.07328(16) -0.13661(18) -0.30716(9) 0.0294(3) Uani 1 1 d .
H40A H 0.0662 -0.2269 -0.3023 0.044 Uiso 1 1 calc GR
H40B H 0.0149 -0.0881 -0.3433 0.044 Uiso 1 1 calc GR
H40C H 0.0420 -0.0938 -0.2636 0.044 Uiso 1 1 calc GR
C41 C 0.3151(2) -0.21804(19) -0.41455(9) 0.0350(4) Uani 1 1 d .
H41A H 0.4140 -0.2265 -0.4255 0.053 Uiso 1 1 calc GR
H41B H 0.2611 -0.1640 -0.4508 0.053 Uiso 1 1 calc GR
H41C H 0.2998 -0.3053 -0.4114 0.053 Uiso 1 1 calc GR

loop_
_atom_site_aniso_label
_atom_site_aniso_U_11
_atom_site_aniso_U_22
_atom_site_aniso_U_33
_atom_site_aniso_U_23
_atom_site_aniso_U_13
_atom_site_aniso_U_12
Co1 0.01555(9) 0.01803(9) 0.01470(8) -0.00177(6) -0.00173(6) -0.00438(7)
Si1 0.02163(19) 0.01797(18) 0.02205(18) -0.00498(14) -0.00145(14) -0.00529(15)
Si2 0.01908(19) 0.02389(19) 0.01800(17) -0.00305(14) -0.00402(14) -0.00476(15)
N1 0.0162(5) 0.0184(5) 0.0123(5) -0.0014(4) -0.0010(4) -0.0045(4)
N2 0.0144(5) 0.0220(5) 0.0135(5) -0.0033(4) -0.0012(4) -0.0047(4)
C1 0.0172(6) 0.0185(6) 0.0128(5) -0.0013(4) -0.0008(4) -0.0077(5)
C2 0.0225(7) 0.0229(7) 0.0271(7) -0.0045(5) -0.0029(5) -0.0085(6)
C3 0.0225(7) 0.0180(6) 0.0221(6) -0.0018(5) -0.0031(5) -0.0063(5)
C4 0.0198(7) 0.0216(7) 0.0274(7) -0.0034(5) -0.0046(5) -0.0063(5)
C5 0.0174(6) 0.0219(6) 0.0193(6) -0.0029(5) -0.0012(5) -0.0059(5)
C6 0.0161(6) 0.0206(6) 0.0168(6) -0.0018(5) -0.0010(5) -0.0039(5)
C7 0.0152(6) 0.0230(6) 0.0164(6) -0.0026(5) -0.0009(4) -0.0040(5)
C8 0.0177(7) 0.0390(9) 0.0196(6) -0.0074(6) 0.0018(5) -0.0036(6)
C9 0.0186(7) 0.0428(10) 0.0278(8) -0.0050(7) 0.0009(6) -0.0002(7)
C10 0.0234(7) 0.0353(9) 0.0273(8) -0.0007(6) -0.0023(6) 0.0040(6)
C11 0.0204(7) 0.0313(8) 0.0207(6) -0.0026(6) -0.0056(5) -0.0004(6)
C12 0.0174(6) 0.0183(6) 0.0120(5) 0.0001(4) -0.0013(4) -0.0029(5)
C13 0.0199(6) 0.0201(6) 0.0156(6) -0.0008(5) -0.0030(5) -0.0055(5)
C14 0.0280(7) 0.0282(7) 0.0160(6) -0.0037(5) -0.0039(5) -0.0087(6)
C15 0.0306(8) 0.0301(8) 0.0133(6) -0.0001(5) -0.0009(5) -0.0076(6)
C16 0.0269(7) 0.0239(7) 0.0179(6) 0.0025(5) 0.0001(5) -0.0076(6)
C17 0.0201(6) 0.0174(6) 0.0178(6) 0.0005(5) -0.0022(5) -0.0040(5)
C18 0.0316(8) 0.0185(6) 0.0200(6) -0.0001(5) -0.0020(5) -0.0106(6)
C19 0.0458(10) 0.0440(10) 0.0296(8) -0.0003(7) 0.0003(7) -0.0315(9)
C20 0.0587(13) 0.0220(8) 0.0448(11) -0.0072(7) -0.0116(9) -0.0026(8)
C21 0.0221(7) 0.0213(6) 0.0195(6) -0.0006(5) -0.0040(5) -0.0078(5)
C22 0.0289(8) 0.0239(7) 0.0365(8) -0.0051(6) -0.0084(6) -0.0073(6)
C23 0.0237(7) 0.0292(8) 0.0349(8) -0.0018(6) -0.0077(6) -0.0087(6)
C24 0.0150(6) 0.0278(7) 0.0133(5) -0.0053(5) -0.0012(4) -0.0048(5)
C25 0.0177(6) 0.0275(7) 0.0184(6) -0.0076(5) 0.0001(5) -0.0053(5)
C26 0.0253(7) 0.0359(8) 0.0218(7) -0.0112(6) -0.0018(5) -0.0107(6)
C27 0.0277(8) 0.0480(10) 0.0161(6) -0.0080(6) -0.0037(5) -0.0126(7)
C28 0.0288(8) 0.0431(9) 0.0144(6) 0.0001(6) -0.0042(5) -0.0129(7)
C29 0.0206(7) 0.0324(8) 0.0141(6) -0.0017(5) -0.0011(5) -0.0091(6)
C30 0.0330(8) 0.0343(8) 0.0185(6) 0.0041(6) -0.0054(6) -0.0174(7)
C31 0.0520(12) 0.0328(9) 0.0450(11) 0.0004(8) -0.0146(9) -0.0123(9)
C32 0.0489(12) 0.0722(15) 0.0253(8) 0.0080(9) -0.0028(8) -0.0395(11)
C33 0.0297(8) 0.0253(7) 0.0268(7) -0.0055(6) -0.0043(6) -0.0074(6)
C34 0.0328(9) 0.0257(8) 0.0452(10) -0.0057(7) 0.0071(7) -0.0077(7)
C35 0.0299(9) 0.0309(10) 0.0788(16) -0.0029(10) 0.0041(10) -0.0004(8)
C36 0.0366(9) 0.0338(9) 0.0388(9) -0.0174(7) 0.0026(7) -0.0142(7)
C37 0.0307(8) 0.0245(7) 0.0236(7) -0.0009(6) -0.0072(6) -0.0057(6)
C38 0.0235(7) 0.0251(7) 0.0314(8) -0.0006(6) 0.0002(6) -0.0039(6)
C39 0.0305(8) 0.0271(8) 0.0299(8) 0.0045(6) -0.0097(6) -0.0058(6)
C40 0.0208(7) 0.0349(9) 0.0325(8) -0.0004(6) -0.0070(6) -0.0069(6)
C41 0.0393(10) 0.0420(10) 0.0223(7) -0.0076(7) -0.0034(7) -0.0073(8)

loop_
_atom_type_symbol
_atom_type_description
_atom_type_scat_dispersion_real
_atom_type_scat_dispersion_imag
_atom_type_scat_source
C C 0.0033 0.0016 'International Tables Vol C Tables 4.2.6.8 and 6.1.1.4'
H H 0.0000 0.0000 'International Tables Vol C Tables 4.2.6.8 and 6.1.1.4'
Co Co 0.3494 0.9721 'International Tables Vol C Tables 4.2.6.8 and 6.1.1.4'
N N 0.0061 0.0033 'International Tables Vol C Tables 4.2.6.8 and 6.1.1.4'
Si Si 0.0817 0.0704 'International Tables Vol C Tables 4.2.6.8 and 6.1.1.4'

loop_
_geom_angle_atom_site_label_1
_geom_angle_atom_site_label_2
_geom_angle_atom_site_label_3
_geom_angle
C1 Co1 C2 86.57(6)
C1 Co1 C3 127.27(6)
C1 Co1 C4 98.06(6)
C1 Co1 C5 139.34(5)
C2 Co1 C3 40.93(6)
C2 Co1 C5 134.08(6)
C4 Co1 C2 175.37(6)
C4 Co1 C3 134.47(6)
C4 Co1 C5 41.29(6)
C5 Co1 C3 93.34(6)
C3 Si1 C36 110.50(7)
C3 Si1 C37 111.38(7)
C3 Si1 C38 111.76(7)
C36 Si1 C38 105.45(8)
C37 Si1 C36 107.66(8)
C37 Si1 C38 109.86(8)
C5 Si2 C39 116.49(7)
C5 Si2 C40 107.32(7)
C5 Si2 C41 110.79(8)
C39 Si2 C40 105.86(8)
C41 Si2 C39 107.34(8)
C41 Si2 C40 108.73(8)
C1 N1 C6 111.44(11)
C1 N1 C12 124.73(11)
C6 N1 C12 122.13(11)
C1 N2 C7 112.23(11)
C1 N2 C24 125.23(11)
C7 N2 C24 121.92(11)
N1 C1 Co1 130.46(9)
N2 C1 Co1 126.24(10)
N2 C1 N1 102.51(11)
Co1 C2 H2A 116.5
Co1 C2 H2B 116.5
H2A C2 H2B 113.5
C3 C2 Co1 70.71(8)
C3 C2 H2A 116.5
C3 C2 H2B 116.5
Co1 C3 H3 115.5
Si1 C3 Co1 111.64(7)
Si1 C3 H3 115.5
C2 C3 Co1 68.37(8)
C2 C3 Si1 121.50(11)
C2 C3 H3 115.5
Co1 C4 H4A 116.6
Co1 C4 H4B 116.6
H4A C4 H4B 113.6
C5 C4 Co1 70.30(8)
C5 C4 H4A 116.6
C5 C4 H4B 116.6
Co1 C5 H5 111.7
Si2 C5 Co1 124.38(7)
Si2 C5 H5 111.7
C4 C5 Co1 68.41(8)
C4 C5 Si2 122.51(10)
C4 C5 H5 111.7
N1 C6 C11 128.44(12)
C7 C6 N1 107.11(12)
C7 C6 C11 124.45(13)
N2 C7 C8 127.10(12)
C6 C7 N2 106.66(12)
C6 C7 C8 126.18(13)
C7 C8 H8A 109.9
C7 C8 H8B 109.9
C7 C8 C9 108.86(12)
H8A C8 H8B 108.3
C9 C8 H8A 109.9
C9 C8 H8B 109.9
C8 C9 H9A 109.0
C8 C9 H9B 109.0
H9A C9 H9B 107.8
C10 C9 C8 112.78(14)
C10 C9 H9A 109.0
C10 C9 H9B 109.0
C9 C10 H10A 109.1
C9 C10 H10B 109.1
C9 C10 C11 112.66(14)
H10A C10 H10B 107.8
C11 C10 H10A 109.1
C11 C10 H10B 109.1
C6 C11 C10 107.97(12)
C6 C11 H11A 110.1
C6 C11 H11B 110.1
C10 C11 H11A 110.1
C10 C11 H11B 110.1
H11A C11 H11B 108.4
C13 C12 N1 121.11(12)
C13 C12 C17 121.53(12)
C17 C12 N1 117.19(11)
C12 C13 C21 124.60(12)
C14 C13 C12 117.56(13)
C14 C13 C21 117.81(12)
C13 C14 H14 119.1
C15 C14 C13 121.71(13)
C15 C14 H14 119.1
C14 C15 H15 120.0
C14 C15 C16 119.95(13)
C16 C15 H15 120.0
C15 C16 H16 119.5
C15 C16 C17 121.03(14)
C17 C16 H16 119.5
C12 C17 C18 122.59(12)
C16 C17 C12 118.19(13)
C16 C17 C18 119.15(13)
C17 C18 H18 107.7
C17 C18 C19 112.52(13)
C17 C18 C20 110.33(13)
C19 C18 H18 107.7
C20 C18 H18 107.7
C20 C18 C19 110.63(15)
C18 C19 H19A 109.5
C18 C19 H19B 109.5
C18 C19 H19C 109.5
H19A C19 H19B 109.5
H19A C19 H19C 109.5
H19B C19 H19C 109.5
C18 C20 H20A 109.5
C18 C20 H20B 109.5
C18 C20 H20C 109.5
H20A C20 H20B 109.5
H20A C20 H20C 109.5
H20B C20 H20C 109.5
C13 C21 H21 108.7
C13 C21 C22 112.42(12)
C13 C21 C23 110.67(12)
C22 C21 H21 108.7
C23 C21 H21 108.7
C23 C21 C22 107.52(12)
C21 C22 H22A 109.5
C21 C22 H22B 109.5
C21 C22 H22C 109.5
H22A C22 H22B 109.5
H22A C22 H22C 109.5
H22B C22 H22C 109.5
C21 C23 H23A 109.5
C21 C23 H23B 109.5
C21 C23 H23C 109.5
H23A C23 H23B 109.5
H23A C23 H23C 109.5
H23B C23 H23C 109.5
C25 C24 N2 118.10(12)
C29 C24 N2 119.34(12)
C29 C24 C25 122.49(12)
C24 C25 C33 124.07(12)
C26 C25 C24 117.34(14)
C26 C25 C33 118.59(14)
C25 C26 H26 119.4
C27 C26 C25 121.19(15)
C27 C26 H26 119.4
C26 C27 H27 119.8
C26 C27 C28 120.38(14)
C28 C27 H27 119.8
C27 C28 H28 119.6
C27 C28 C29 120.88(15)
C29 C28 H28 119.6
C24 C29 C28 117.70(14)
C24 C29 C30 122.72(12)
C28 C29 C30 119.58(14)
C29 C30 H30 107.8
C29 C30 C31 111.11(14)
C29 C30 C32 110.95(15)
C31 C30 H30 107.8
C31 C30 C32 111.07(16)
C32 C30 H30 107.8
C30 C31 H31A 109.5
C30 C31 H31B 109.5
C30 C31 H31C 109.5
H31A C31 H31B 109.5
H31A C31 H31C 109.5
H31B C31 H31C 109.5
C30 C32 H32A 109.5
C30 C32 H32B 109.5
C30 C32 H32C 109.5
H32A C32 H32B 109.5
H32A C32 H32C 109.5
H32B C32 H32C 109.5
C25 C33 H33 108.1
C25 C33 C34 112.91(14)
C25 C33 C35 111.38(15)
C34 C33 H33 108.1
C34 C33 C35 107.98(14)
C35 C33 H33 108.1
C33 C34 H34A 109.5
C33 C34 H34B 109.5
C33 C34 H34C 109.5
H34A C34 H34B 109.5
H34A C34 H34C 109.5
H34B C34 H34C 109.5
C33 C35 H35A 109.5
C33 C35 H35B 109.5
C33 C35 H35C 109.5
H35A C35 H35B 109.5
H35A C35 H35C 109.5
H35B C35 H35C 109.5
Si1 C36 H36A 109.5
Si1 C36 H36B 109.5
Si1 C36 H36C 109.5
H36A C36 H36B 109.5
H36A C36 H36C 109.5
H36B C36 H36C 109.5
Si1 C37 H37A 109.5
Si1 C37 H37B 109.5
Si1 C37 H37C 109.5
H37A C37 H37B 109.5
H37A C37 H37C 109.5
H37B C37 H37C 109.5
Si1 C38 H38A 109.5
Si1 C38 H38B 109.5
Si1 C38 H38C 109.5
H38A C38 H38B 109.5
H38A C38 H38C 109.5
H38B C38 H38C 109.5
Si2 C39 H39A 109.5
Si2 C39 H39B 109.5
Si2 C39 H39C 109.5
H39A C39 H39B 109.5
H39A C39 H39C 109.5
H39B C39 H39C 109.5
Si2 C40 H40A 109.5
Si2 C40 H40B 109.5
Si2 C40 H40C 109.5
H40A C40 H40B 109.5
H40A C40 H40C 109.5
H40B C40 H40C 109.5
Si2 C41 H41A 109.5
Si2 C41 H41B 109.5
Si2 C41 H41C 109.5
H41A C41 H41B 109.5
H41A C41 H41C 109.5
H41B C41 H41C 109.5

loop_
_geom_bond_atom_site_label_1
_geom_bond_atom_site_label_2
_geom_bond_distance
Co1 C1 1.9562(14)
Co1 C2 2.0110(14)
Co1 C3 2.0419(14)
Co1 C4 2.0050(14)
Co1 C5 2.0300(14)
Si1 C3 1.8511(15)
Si1 C36 1.8697(16)
Si1 C37 1.8697(16)
Si1 C38 1.8730(17)
Si2 C5 1.8533(15)
Si2 C39 1.8746(17)
Si2 C40 1.8766(17)
Si2 C41 1.8681(17)
N1 C1 1.3870(17)
N1 C6 1.3999(17)
N1 C12 1.4483(16)
N2 C1 1.3743(16)
N2 C7 1.3979(18)
N2 C24 1.4443(16)
C2 H2A 0.9900
C2 H2B 0.9900
C2 C3 1.417(2)
C3 H3 1.0000
C4 H4A 0.9900
C4 H4B 0.9900
C4 C5 1.423(2)
C5 H5 1.0000
C6 C7 1.3407(18)
C6 C11 1.489(2)
C7 C8 1.4895(19)
C8 H8A 0.9900
C8 H8B 0.9900
C8 C9 1.532(2)
C9 H9A 0.9900
C9 H9B 0.9900
C9 C10 1.515(2)
C10 H10A 0.9900
C10 H10B 0.9900
C10 C11 1.522(2)
C11 H11A 0.9900
C11 H11B 0.9900
C12 C13 1.4062(18)
C12 C17 1.4102(19)
C13 C14 1.3961(19)
C13 C21 1.5209(19)
C14 H14 0.9500
C14 C15 1.380(2)
C15 H15 0.9500
C15 C16 1.383(2)
C16 H16 0.9500
C16 C17 1.3936(19)
C17 C18 1.5164(19)
C18 H18 1.0000
C18 C19 1.529(2)
C18 C20 1.527(2)
C19 H19A 0.9800
C19 H19B 0.9800
C19 H19C 0.9800
C20 H20A 0.9800
C20 H20B 0.9800
C20 H20C 0.9800
C21 H21 1.0000
C21 C22 1.540(2)
C21 C23 1.536(2)
C22 H22A 0.9800
C22 H22B 0.9800
C22 H22C 0.9800
C23 H23A 0.9800
C23 H23B 0.9800
C23 H23C 0.9800
C24 C25 1.407(2)
C24 C29 1.393(2)
C25 C26 1.397(2)
C25 C33 1.520(2)
C26 H26 0.9500
C26 C27 1.379(2)
C27 H27 0.9500
C27 C28 1.381(2)
C28 H28 0.9500
C28 C29 1.4012(19)
C29 C30 1.516(2)
C30 H30 1.0000
C30 C31 1.526(3)
C30 C32 1.532(2)
C31 H31A 0.9800
C31 H31B 0.9800
C31 H31C 0.9800
C32 H32A 0.9800
C32 H32B 0.9800
C32 H32C 0.9800
C33 H33 1.0000
C33 C34 1.532(2)
C33 C35 1.533(3)
C34 H34A 0.9800
C34 H34B 0.9800
C34 H34C 0.9800
C35 H35A 0.9800
C35 H35B 0.9800
C35 H35C 0.9800
C36 H36A 0.9800
C36 H36B 0.9800
C36 H36C 0.9800
C37 H37A 0.9800
C37 H37B 0.9800
C37 H37C 0.9800
C38 H38A 0.9800
C38 H38B 0.9800
C38 H38C 0.9800
C39 H39A 0.9800
C39 H39B 0.9800
C39 H39C 0.9800
C40 H40A 0.9800
C40 H40B 0.9800
C40 H40C 0.9800
C41 H41A 0.9800
C41 H41B 0.9800
C41 H41C 0.9800

loop_
_geom_torsion_atom_site_label_1
_geom_torsion_atom_site_label_2
_geom_torsion_atom_site_label_3
_geom_torsion_atom_site_label_4
_geom_torsion
Co1 C2 C3 Si1 102.84(10)
Co1 C4 C5 Si2 117.90(10)
N1 C6 C7 N2 -1.80(15)
N1 C6 C7 C8 175.31(14)
N1 C6 C11 C10 164.01(14)
N1 C12 C13 C14 -177.17(13)
N1 C12 C13 C21 0.8(2)
N1 C12 C17 C16 177.50(13)
N1 C12 C17 C18 0.5(2)
N2 C7 C8 C9 170.09(14)
N2 C24 C25 C26 -178.08(13)
N2 C24 C25 C33 1.2(2)
N2 C24 C29 C28 178.17(13)
N2 C24 C29 C30 -1.6(2)
C1 N1 C6 C7 0.79(16)
C1 N1 C6 C11 -178.77(14)
C1 N1 C12 C13 -116.95(15)
C1 N1 C12 C17 67.67(17)
C1 N2 C7 C6 2.31(16)
C1 N2 C7 C8 -174.76(14)
C1 N2 C24 C25 -93.37(16)
C1 N2 C24 C29 89.64(17)
C6 N1 C1 Co1 -169.54(10)
C6 N1 C1 N2 0.58(14)
C6 N1 C12 C13 79.17(17)
C6 N1 C12 C17 -96.20(15)
C6 C7 C8 C9 -6.4(2)
C7 N2 C1 Co1 168.94(10)
C7 N2 C1 N1 -1.74(14)
C7 N2 C24 C25 76.85(17)
C7 N2 C24 C29 -100.14(16)
C7 C6 C11 C10 -15.5(2)
C7 C8 C9 C10 38.5(2)
C8 C9 C10 C11 -62.4(2)
C9 C10 C11 C6 47.44(19)
C11 C6 C7 N2 177.78(13)
C11 C6 C7 C8 -5.1(2)
C12 N1 C1 Co1 25.09(19)
C12 N1 C1 N2 -164.79(12)
C12 N1 C6 C7 166.60(12)
C12 N1 C6 C11 -13.0(2)
C12 C13 C14 C15 0.4(2)
C12 C13 C21 C22 124.45(15)
C12 C13 C21 C23 -115.30(15)
C12 C17 C18 C19 -142.19(15)
C12 C17 C18 C20 93.73(17)
C13 C12 C17 C16 2.1(2)
C13 C12 C17 C18 -174.81(13)
C13 C14 C15 C16 0.9(2)
C14 C13 C21 C22 -57.57(18)
C14 C13 C21 C23 62.68(18)
C14 C15 C16 C17 -0.8(2)
C15 C16 C17 C12 -0.7(2)
C15 C16 C17 C18 176.34(14)
C16 C17 C18 C19 40.88(19)
C16 C17 C18 C20 -83.20(18)
C17 C12 C13 C14 -2.0(2)
C17 C12 C13 C21 175.99(13)
C21 C13 C14 C15 -177.69(14)
C24 N2 C1 Co1 -20.02(19)
C24 N2 C1 N1 169.29(12)
C24 N2 C7 C6 -169.07(12)
C24 N2 C7 C8 13.9(2)
C24 C25 C26 C27 0.0(2)
C24 C25 C33 C34 124.64(15)
C24 C25 C33 C35 -113.67(17)
C24 C29 C30 C31 -117.44(17)
C24 C29 C30 C32 118.47(17)
C25 C24 C29 C28 1.3(2)
C25 C24 C29 C30 -178.41(14)
C25 C26 C27 C28 1.0(2)
C26 C25 C33 C34 -56.10(19)
C26 C25 C33 C35 65.60(19)
C26 C27 C28 C29 -0.8(3)
C27 C28 C29 C24 -0.3(2)
C27 C28 C29 C30 179.44(15)
C28 C29 C30 C31 62.82(19)
C28 C29 C30 C32 -61.3(2)
C29 C24 C25 C26 -1.2(2)
C29 C24 C25 C33 178.08(14)
C33 C25 C26 C27 -179.28(15)
C36 Si1 C3 Co1 142.06(9)
C36 Si1 C3 C2 64.89(14)
C37 Si1 C3 Co1 22.45(10)
C37 Si1 C3 C2 -54.72(13)
C38 Si1 C3 Co1 -100.85(8)
C38 Si1 C3 C2 -178.02(12)
C39 Si2 C5 Co1 -47.65(11)
C39 Si2 C5 C4 -132.33(12)
C40 Si2 C5 Co1 -166.03(9)
C40 Si2 C5 C4 109.28(13)
C41 Si2 C5 Co1 75.41(11)
C41 Si2 C5 C4 -9.28(15)
